data_2001428
loop_
_publ_author_name
'Rehr, A.'
'Kauzlarich, S. M.'

_publ_section_title
;
 A new modification of Sr~5~Sb~3~
;
_journal_issue 8
_journal_name_full 'Acta Crystallographica Section C'
_journal_page_first 1442
_journal_page_last 1444
_journal_paper_doi 10.1107/S0108270192013362
_journal_volume 49
_journal_year 1993
_chemical_formula_sum 'Sb3 Sr5'
_chemical_formula_weight 803.4
_space_group_IT_number 62
_space_group_name_Hall '-P 2ac 2n'
_space_group_name_H-M_alt 'P n m a'
_symmetry_cell_setting orthorhombic
_symmetry_space_group_name_Hall '-P 2ac 2n'
_symmetry_space_group_name_H-M 'P n m a'
_atom_type_scat_source IntTabIV
_cell_angle_alpha 90.
_cell_angle_beta 90.
_cell_angle_gamma 90.
_cell_formula_units_Z 4
_cell_length_a 13.173(6)
_cell_length_b 10.101(7)
_cell_length_c 8.734(4)
_cell_measurement_reflns_used 22
_cell_measurement_temperature 130
_cell_measurement_theta_max 15.5
_cell_measurement_theta_min 6
_cell_volume 1162.2(11)
_diffrn_measurement_device 'Syntex P2~1~'
_diffrn_radiation_type MoK\a
_diffrn_radiation_wavelength 0.71073
_diffrn_reflns_limit_h_max 17
_diffrn_reflns_limit_h_min 0
_diffrn_reflns_limit_k_max 13
_diffrn_reflns_limit_k_min 0
_diffrn_reflns_limit_l_max 11
_diffrn_reflns_limit_l_min 0
_diffrn_reflns_number 1417
_diffrn_reflns_theta_max 55.0
_diffrn_standards_decay_% +-2.0
_diffrn_standards_interval_count 198
_diffrn_standards_number 2
_exptl_absorpt_coefficient_mu 29.553
_exptl_absorpt_correction_T_max 0.232
_exptl_absorpt_correction_T_min 0.0125
_exptl_absorpt_correction_type
;empirical based on F~o~ and F~c~ differences
 (XABS; Moezzi, 1987)
;
_exptl_crystal_colour Metallic
_exptl_crystal_density_diffrn 4.592
_exptl_crystal_description Cuboid
_exptl_crystal_size_max 0.225
_exptl_crystal_size_mid 0.05
_exptl_crystal_size_min 0.025
_refine_diff_density_max 1.95
_refine_diff_density_min -2.10
_refine_ls_goodness_of_fit_obs 1.17
_refine_ls_number_parameters 43
_refine_ls_number_reflns 1010
_refine_ls_R_factor_obs 0.0373
_refine_ls_shift/esd_max 0.002
_refine_ls_structure_factor_coef F
_refine_ls_weighting_details 'w = [\s^2^(F)+0.0002F^2^]^-1^'
_refine_ls_weighting_scheme calc
_refine_ls_wR_factor_obs 0.0320
_reflns_number_observed 1010
_reflns_number_total 1417
_reflns_observed_criterion F>4.0\s(F)
_cod_data_source_file st1034.cif
_cod_data_source_block st1034_structure_1_of_1
_cod_depositor_comments
;
The following automatic conversions were performed:

'_refine_ls_weighting_scheme' value '[\s^2^(F)+0.0002F^2^]^-1^' was
changed to 'calc'. New tag '_refine_ls_weighting_details' was
created. The value of the new tag was set to 'w =
[\s^2^(F)+0.0002F^2^]^-1^'.

Automatic conversion script
Id: cif_fix_values 3143 2015-03-26 13:38:13Z robertas 
;
_cod_original_cell_volume 1162.1(11)
_cod_database_code 2001428

loop_
_space_group_symop_id
_space_group_symop_operation_xyz
1 x,y,z
2 -x+1/2,-y,z+1/2
3 x+1/2,-y+1/2,-z+1/2
4 -x,y+1/2,-z
5 -x,-y,-z
6 x+1/2,y,-z+1/2
7 -x+1/2,y+1/2,z+1/2
8 x,-y+1/2,z

loop_
_atom_site_label
_atom_site_fract_x
_atom_site_fract_y
_atom_site_fract_z
_atom_site_U_iso_or_equiv
Sr(1) .07660(10) .03960(10) .69220(10) .0080(10)
Sr(2) .22620(10) .2500 .3234(2) .0070(10)
Sr(3) .28920(10) .2500 .8518(2) .0080(10)
Sr(4) .50630(10) .2500 .4649(2) .0070(10)
Sb(1) .17010(10) -.01510(10) .06860(10) .0060(10)
Sb(2) -.01600(10) .2500 .42310(10) .0060(10)

loop_
_geom_bond_atom_site_label_1
_geom_bond_atom_site_label_2
_geom_bond_distance
_geom_bond_publ_flag
Sr(1) Sb(2) 3.195(2) yes
Sr(1) Sb(2) 3.395(3) yes
Sr(1) Sb(1) 3.516(3) yes
Sr(1) Sb(1) 3.554(3) yes
Sr(1) Sb(1) 3.872(3) yes
Sr(1) Sr(3) 3.783(3) yes
Sr(1) Sr(4) 3.788(3) yes
Sr(1) Sr(4) 3.927(3) yes
Sr(1) Sr(1) 3.997(3) yes
Sr(1) Sr(2) 4.077(3) yes
Sr(1) Sr(1) 4.251(3) yes
Sr(1) Sr(2) 4.333(3) yes
Sr(1) Sr(3) 4.358(3) yes
Sr(3) Sb(2) 3.232(3) yes
Sr(3) Sb(1)x2 3.469(3) yes
Sr(3) Sb(1)x2 3.635(3) yes
Sr(3) Sr(1)x2 3.783(3) yes
Sr(3) Sr(4) 4.056(3) yes
Sr(3) Sr(2) 4.202(4) yes
Sr(3) Sr(1)x2 4.358(3) yes
Sr(3) Sr(4) 4.427(4) yes
Sr(2) Sb(2) 3.307(3) yes
Sr(2) Sb(1)x2 3.476(3) yes
Sr(2) Sb(1)x2 3.559(3) yes
Sr(2) Sb(2) 4.021(3) yes
Sr(2) Sr(4) 3.837(3) yes
Sr(2) Sr(4) 3.892(3) yes
Sr(2) Sr(1)x2 4.077(3) yes
Sr(2) Sr(3) 4.202(4) yes
Sr(2) Sr(1)x2 4.333(3) yes
Sr(4) Sb(2) 3.401(3) yes
Sr(4) Sb(1)x2 3.444(3) yes
Sr(4) Sb(1)x2 3.451(3) yes
Sr(4) Sr(1)x2 3.788(3) yes
Sr(4) Sr(2) 3.837(3) yes
Sr(4) Sr(2) 3.892(3) yes
Sr(4) Sr(1)x2 3.927(3) yes
Sr(4) Sr(3) 4.056(3) yes
Sr(4) Sr(3) 4.427(4) yes
Sb(1) Sr(4) 3.443(3) yes
Sb(1) Sr(4) 3.451(3) yes
Sb(1) Sr(3) 3.469(3) yes
Sb(1) Sr(2) 3.476(3) yes
Sb(1) Sr(1) 3.516(3) yes
Sb(1) Sr(1) 3.554(3) yes
Sb(1) Sr(2) 3.559(3) yes
Sb(1) Sr(3) 3.635(3) yes
Sb(1) Sr(1) 3.872(3) yes
Sb(1) Sb(1) 4.650(3) yes
Sb(1) Sb(1) 4.746(3) yes
Sb(2) Sr(1)x2 3.195(3) yes
Sb(2) Sr(3) 3.232(3) yes
Sb(2) Sr(2) 3.307(3) yes
Sb(2) Sr(1)x2 3.395(3) yes
Sb(2) Sr(4) 3.401(3) yes
Sb(2) Sr(2) 4.021(3) yes
Sr(1) Sb 3.506(3) yes
Sr(1) Sr 4.064(3) yes
Sr(3) Sb 3.488(3) yes
Sr(3) Sr 4.138(3) yes
Sb(1) Sr 3.553(3) yes
Sr(2) Sb 3.566(3) yes
Sr(2) Sr 4.107(3) yes
Sr(4) Sb 3.438(3) yes
Sr(4) Sr 3.955(3) yes
Sb(2) Sr 3.393(3) yes
